data_7049187
loop_
_publ_author_name
'Peters, Marius'
'Bannenberg, Thomas'
'Bockfeld, Dirk'
'Tamm, Matthias'

_publ_section_title
;
 Pentamethylcyclopentadienyl ruthenium &quot;pogo stick&quot; complexes
 with nitrogen donor ligands.
;
_journal_issue 13
_journal_name_full 'Dalton transactions (Cambridge, England : 2003)'
_journal_page_first 4228
_journal_page_last 4238
_journal_paper_doi 10.1039/c9dt00577c
_journal_volume 48
_journal_year 2019
_chemical_formula_moiety 'C42 H60 N4 O Ru'
_chemical_formula_sum 'C42 H60 N4 O Ru'
_chemical_formula_weight 738.01
_space_group_crystal_system monoclinic
_space_group_IT_number 14
_space_group_name_Hall '-P 2ybc'
_space_group_name_H-M_alt 'P 1 21/c 1'
_symmetry_space_group_name_Hall '-P 2ybc'
_symmetry_space_group_name_H-M 'P 1 21/c 1'
_atom_sites_solution_hydrogens geom
_audit_creation_method SHELXL-2018/3
_audit_update_record
;
2018-09-28 deposited with the CCDC.    2019-02-28 downloaded from the CCDC.
;
_cell_angle_alpha 90
_cell_angle_beta 95.352(2)
_cell_angle_gamma 90
_cell_formula_units_Z 4
_cell_length_a 10.4313(3)
_cell_length_b 18.5572(4)
_cell_length_c 20.5081(4)
_cell_measurement_reflns_used 43452
_cell_measurement_temperature 100(2)
_cell_measurement_theta_max 75.9880
_cell_measurement_theta_min 4.2380
_cell_volume 3952.56(16)
_computing_cell_refinement 'CrysAlisPro 1.171.38.43c (Rigaku OD, 2015)'
_computing_data_collection 'CrysAlisPro 1.171.38.43c (Rigaku OD, 2015)'
_computing_data_reduction 'CrysAlisPro 1.171.38.43c (Rigaku OD, 2015)'
_computing_publication_material 'OLEX2 v1.2 (O. V. Dolomanov et al., J. Appl. Cryst., 2009, 42, 339-341)'
_computing_structure_refinement 'SHELXL-2018/3 (G. M. Sheldrick, Acta Cryst., 2015, C71, 3-8)'
_computing_structure_solution 'SHELXS-97 (G. M. Sheldrick, Acta Cryst., 2008, A64, 112-122)'
_diffrn_ambient_temperature 100(2)
_diffrn_detector_area_resol_mean 10.3543
_diffrn_measured_fraction_theta_full 1.000
_diffrn_measured_fraction_theta_max 0.998
_diffrn_measurement_device 'four-circle diffractometer'
_diffrn_measurement_device_type 'Oxford Diffraction Xcalibur, Atlas, Nova'
_diffrn_measurement_method '\w scan'
_diffrn_radiation_monochromator mirror
_diffrn_radiation_type CuK\a
_diffrn_radiation_wavelength 1.54184
_diffrn_reflns_av_R_equivalents 0.1042
_diffrn_reflns_av_unetI/netI 0.0308
_diffrn_reflns_Laue_measured_fraction_full 1.000
_diffrn_reflns_Laue_measured_fraction_max 0.998
_diffrn_reflns_limit_h_max 12
_diffrn_reflns_limit_h_min -13
_diffrn_reflns_limit_k_max 23
_diffrn_reflns_limit_k_min -23
_diffrn_reflns_limit_l_max 25
_diffrn_reflns_limit_l_min -25
_diffrn_reflns_number 160975
_diffrn_reflns_point_group_measured_fraction_full 1.000
_diffrn_reflns_point_group_measured_fraction_max 0.998
_diffrn_reflns_theta_full 75.000
_diffrn_reflns_theta_max 76.161
_diffrn_reflns_theta_min 3.218
_diffrn_source 'micro-focus sealed X-ray tube'
_diffrn_source_type 'Nova (Cu) X-ray Source'
_exptl_absorpt_coefficient_mu 3.472
_exptl_absorpt_correction_T_max 1.00000
_exptl_absorpt_correction_T_min 0.20872
_exptl_absorpt_correction_type multi-scan
_exptl_absorpt_process_details
;
CrysAlisPro 1.171.38.43c (Rigaku Oxford Diffraction, 2015)
Empirical absorption correction using spherical harmonics,
implemented in SCALE3 ABSPACK scaling algorithm.
;
_exptl_crystal_colour 'dark red'
_exptl_crystal_density_diffrn 1.240
_exptl_crystal_description irregular
_exptl_crystal_F_000 1568
_exptl_crystal_size_max 0.200
_exptl_crystal_size_mid 0.120
_exptl_crystal_size_min 0.040
_refine_diff_density_max 0.509
_refine_diff_density_min -0.866
_refine_diff_density_rms 0.067
_refine_ls_extinction_method none
_refine_ls_goodness_of_fit_ref 1.050
_refine_ls_hydrogen_treatment constr
_refine_ls_matrix_type full
_refine_ls_number_parameters 449
_refine_ls_number_reflns 8253
_refine_ls_number_restraints 0
_refine_ls_restrained_S_all 1.050
_refine_ls_R_factor_all 0.0390
_refine_ls_R_factor_gt 0.0338
_refine_ls_shift/su_max 0.002
_refine_ls_shift/su_mean 0.000
_refine_ls_structure_factor_coef Fsqd
_refine_ls_weighting_details 'w=1/[\s^2^(Fo^2^)+(0.0472P)^2^+1.9794P] where P=(Fo^2^+2Fc^2^)/3'
_refine_ls_weighting_scheme calc
_refine_ls_wR_factor_gt 0.0818
_refine_ls_wR_factor_ref 0.0849
_reflns_Friedel_coverage 0.000
_reflns_number_gt 7424
_reflns_number_total 8253
_reflns_threshold_expression 'I > 2\s(I)'
_cod_data_source_file c9dt00577c3.cif
_cod_data_source_block mp38fr
_cod_depositor_comments 'Adding full bibliography for 7049185--7049190.cif.'
_cod_original_cell_volume 3952.57(16)
_cod_database_code 7049187
_shelx_shelxl_version_number 2018/3
_shelx_space_group_comment
;
The symmetry employed for this shelxl refinement is uniquely defined
by the following loop, which should always be used as a source of
symmetry information in preference to the above space-group names.
They are only intended as comments.
;
_oxdiff_exptl_absorpt_empirical_full_min 0.609
_oxdiff_exptl_absorpt_empirical_full_max 3.233
_oxdiff_exptl_absorpt_empirical_details
;
Empirical correction (ABSPACK) includes:
- Absorption correction using spherical harmonics
- Frame scaling
;

loop_
_space_group_symop_operation_xyz
'x, y, z'
'-x, y+1/2, -z+1/2'
'-x, -y, -z'
'x, -y-1/2, z-1/2'

loop_
_atom_site_label
_atom_site_type_symbol
_atom_site_fract_x
_atom_site_fract_y
_atom_site_fract_z
_atom_site_U_iso_or_equiv
_atom_site_adp_type
_atom_site_occupancy
_atom_site_site_symmetry_order
_atom_site_calc_flag
_atom_site_refinement_flags_posn
_atom_site_refinement_flags_adp
Ru1 Ru 0.31649(2) 0.64987(2) 0.56637(2) 0.01525(6) Uani 1 1 d . .
O1 O 0.09854(14) 0.78133(8) 0.64596(7) 0.0206(3) Uani 1 1 d . .
N1 N 0.43453(17) 0.76875(9) 0.73921(8) 0.0166(3) Uani 1 1 d . .
N2 N 0.33688(18) 0.85503(9) 0.68177(8) 0.0174(3) Uani 1 1 d . .
N3 N 0.30565(17) 0.73479(9) 0.63946(8) 0.0165(3) Uani 1 1 d . .
N4 N 0.15404(17) 0.71240(9) 0.55713(8) 0.0175(3) Uani 1 1 d . .
C1 C 0.35606(19) 0.78178(10) 0.68259(9) 0.0156(4) Uani 1 1 d . .
C2 C 0.3980(2) 0.88592(11) 0.73798(10) 0.0202(4) Uani 1 1 d . .
H2 H 0.397274 0.935544 0.749334 0.024 Uiso 1 1 calc R U
C3 C 0.4582(2) 0.83310(11) 0.77335(10) 0.0193(4) Uani 1 1 d . .
H3 H 0.507942 0.838512 0.814267 0.023 Uiso 1 1 calc R U
C4 C 0.4734(2) 0.70040(10) 0.76787(9) 0.0171(4) Uani 1 1 d . .
C5 C 0.6065(2) 0.68786(11) 0.78250(10) 0.0193(4) Uani 1 1 d . .
C6 C 0.6421(2) 0.62389(12) 0.81538(10) 0.0217(4) Uani 1 1 d . .
H6 H 0.730761 0.614017 0.826692 0.026 Uiso 1 1 calc R U
C7 C 0.5506(2) 0.57459(11) 0.83179(10) 0.0231(4) Uani 1 1 d . .
H7 H 0.577059 0.530791 0.852933 0.028 Uiso 1 1 calc R U
C8 C 0.4210(2) 0.58895(11) 0.81750(10) 0.0220(4) Uani 1 1 d . .
H8 H 0.359378 0.554648 0.828984 0.026 Uiso 1 1 calc R U
C9 C 0.3787(2) 0.65296(10) 0.78648(10) 0.0187(4) Uani 1 1 d . .
C10 C 0.7105(2) 0.74120(12) 0.76712(10) 0.0224(4) Uani 1 1 d . .
H10 H 0.671124 0.777920 0.735667 0.027 Uiso 1 1 calc R U
C11 C 0.8233(2) 0.70560(13) 0.73688(11) 0.0271(5) Uani 1 1 d . .
H11A H 0.870034 0.674208 0.769377 0.041 Uiso 1 1 calc R U
H11B H 0.881606 0.742877 0.723085 0.041 Uiso 1 1 calc R U
H11C H 0.790544 0.676901 0.698801 0.041 Uiso 1 1 calc R U
C12 C 0.7657(2) 0.78010(13) 0.82978(12) 0.0294(5) Uani 1 1 d . .
H12A H 0.696259 0.805436 0.849309 0.044 Uiso 1 1 calc R U
H12B H 0.831087 0.814912 0.818914 0.044 Uiso 1 1 calc R U
H12C H 0.804942 0.744738 0.861056 0.044 Uiso 1 1 calc R U
C13 C 0.2355(2) 0.66980(11) 0.77838(10) 0.0210(4) Uani 1 1 d . .
H13 H 0.224182 0.718388 0.757549 0.025 Uiso 1 1 calc R U
C14 C 0.1607(2) 0.61509(12) 0.73351(11) 0.0248(4) Uani 1 1 d . .
H14A H 0.197079 0.613619 0.691150 0.037 Uiso 1 1 calc R U
H14B H 0.070047 0.629431 0.726908 0.037 Uiso 1 1 calc R U
H14C H 0.167350 0.567255 0.753790 0.037 Uiso 1 1 calc R U
C15 C 0.1814(2) 0.67318(14) 0.84567(12) 0.0305(5) Uani 1 1 d . .
H15A H 0.187404 0.625439 0.866162 0.046 Uiso 1 1 calc R U
H15B H 0.091088 0.688374 0.839981 0.046 Uiso 1 1 calc R U
H15C H 0.231346 0.707876 0.873703 0.046 Uiso 1 1 calc R U
C16 C 0.2784(2) 0.89860(10) 0.62882(10) 0.0193(4) Uani 1 1 d . .
C17 C 0.3411(2) 0.90433(11) 0.57122(10) 0.0223(4) Uani 1 1 d . .
C18 C 0.2876(3) 0.95235(12) 0.52336(11) 0.0290(5) Uani 1 1 d . .
H18 H 0.325177 0.956558 0.483080 0.035 Uiso 1 1 calc R U
C19 C 0.1808(3) 0.99379(13) 0.53377(12) 0.0337(6) Uani 1 1 d . .
H19 H 0.148054 1.027247 0.501331 0.040 Uiso 1 1 calc R U
C20 C 0.1218(2) 0.98679(12) 0.59090(13) 0.0304(5) Uani 1 1 d . .
H20 H 0.048566 1.015483 0.597241 0.036 Uiso 1 1 calc R U
C21 C 0.1681(2) 0.93811(11) 0.63968(11) 0.0228(4) Uani 1 1 d . .
C22 C 0.4644(2) 0.86324(12) 0.56191(11) 0.0244(4) Uani 1 1 d . .
H22 H 0.452492 0.812467 0.576521 0.029 Uiso 1 1 calc R U
C23 C 0.4965(3) 0.86096(14) 0.49038(12) 0.0350(6) Uani 1 1 d . .
H23A H 0.422973 0.841361 0.462769 0.053 Uiso 1 1 calc R U
H23B H 0.571999 0.830238 0.486936 0.053 Uiso 1 1 calc R U
H23C H 0.515086 0.909831 0.475781 0.053 Uiso 1 1 calc R U
C24 C 0.5805(2) 0.89495(14) 0.60417(12) 0.0317(5) Uani 1 1 d . .
H24A H 0.657174 0.865834 0.598782 0.048 Uiso 1 1 calc R U
H24B H 0.562969 0.894641 0.650293 0.048 Uiso 1 1 calc R U
H24C H 0.595301 0.944580 0.590351 0.048 Uiso 1 1 calc R U
C25 C 0.0988(2) 0.93052(12) 0.70145(12) 0.0269(5) Uani 1 1 d . .
H25 H 0.134938 0.887414 0.726012 0.032 Uiso 1 1 calc R U
C26 C -0.0463(2) 0.91830(13) 0.68531(15) 0.0356(6) Uani 1 1 d . .
H26A H -0.084657 0.960809 0.662820 0.053 Uiso 1 1 calc R U
H26B H -0.086791 0.910276 0.725942 0.053 Uiso 1 1 calc R U
H26C H -0.060118 0.876035 0.656874 0.053 Uiso 1 1 calc R U
C27 C 0.1210(3) 0.99661(13) 0.74634(13) 0.0319(5) Uani 1 1 d . .
H27A H 0.213353 1.002043 0.759270 0.048 Uiso 1 1 calc R U
H27B H 0.075189 0.990011 0.785501 0.048 Uiso 1 1 calc R U
H27C H 0.088678 1.039872 0.722840 0.048 Uiso 1 1 calc R U
C28 C 0.1747(2) 0.74768(10) 0.61458(10) 0.0171(4) Uani 1 1 d . .
C29 C 0.0251(2) 0.71462(11) 0.52151(10) 0.0216(4) Uani 1 1 d . .
C30 C -0.0752(2) 0.68105(14) 0.56241(12) 0.0314(5) Uani 1 1 d . .
H30A H -0.047185 0.632622 0.576469 0.047 Uiso 1 1 calc R U
H30B H -0.158214 0.677960 0.535921 0.047 Uiso 1 1 calc R U
H30C H -0.084365 0.711106 0.600996 0.047 Uiso 1 1 calc R U
C31 C 0.0299(2) 0.67108(12) 0.45896(11) 0.0251(4) Uani 1 1 d . .
H31A H 0.093741 0.692200 0.432427 0.038 Uiso 1 1 calc R U
H31B H -0.054963 0.671751 0.434077 0.038 Uiso 1 1 calc R U
H31C H 0.054085 0.621234 0.470073 0.038 Uiso 1 1 calc R U
C32 C -0.0114(3) 0.79299(13) 0.50350(12) 0.0309(5) Uani 1 1 d . .
H32A H -0.018696 0.820821 0.543598 0.046 Uiso 1 1 calc R U
H32B H -0.094093 0.793701 0.476545 0.046 Uiso 1 1 calc R U
H32C H 0.055231 0.814325 0.478892 0.046 Uiso 1 1 calc R U
C33 C 0.4986(2) 0.59292(11) 0.57528(10) 0.0195(4) Uani 1 1 d . .
C34 C 0.4669(2) 0.61798(11) 0.50970(10) 0.0208(4) Uani 1 1 d . .
C35 C 0.3490(2) 0.58362(11) 0.48354(10) 0.0209(4) Uani 1 1 d . .
C36 C 0.3045(2) 0.54053(11) 0.53416(11) 0.0214(4) Uani 1 1 d . .
C37 C 0.3973(2) 0.54636(11) 0.59155(10) 0.0206(4) Uani 1 1 d . .
C38 C 0.6150(2) 0.61351(13) 0.61907(12) 0.0268(5) Uani 1 1 d . .
H38A H 0.688119 0.583774 0.608870 0.040 Uiso 1 1 calc R U
H38B H 0.598388 0.605863 0.664820 0.040 Uiso 1 1 calc R U
H38C H 0.634862 0.664426 0.612328 0.040 Uiso 1 1 calc R U
C39 C 0.5476(2) 0.66616(13) 0.47178(12) 0.0287(5) Uani 1 1 d . .
H39A H 0.599746 0.697675 0.502069 0.043 Uiso 1 1 calc R U
H39B H 0.491646 0.695592 0.441363 0.043 Uiso 1 1 calc R U
H39C H 0.604375 0.636801 0.447064 0.043 Uiso 1 1 calc R U
C40 C 0.2959(2) 0.58663(13) 0.41302(11) 0.0286(5) Uani 1 1 d . .
H40A H 0.348913 0.556760 0.386696 0.043 Uiso 1 1 calc R U
H40B H 0.296815 0.636572 0.397549 0.043 Uiso 1 1 calc R U
H40C H 0.207253 0.568514 0.408776 0.043 Uiso 1 1 calc R U
C41 C 0.1888(2) 0.49273(12) 0.52969(13) 0.0297(5) Uani 1 1 d . .
H41A H 0.129269 0.507343 0.492232 0.045 Uiso 1 1 calc R U
H41B H 0.145792 0.496806 0.570012 0.045 Uiso 1 1 calc R U
H41C H 0.215507 0.442688 0.523875 0.045 Uiso 1 1 calc R U
C42 C 0.3912(3) 0.50546(12) 0.65360(11) 0.0283(5) Uani 1 1 d . .
H42A H 0.300939 0.497864 0.661493 0.042 Uiso 1 1 calc R U
H42B H 0.434770 0.532870 0.690033 0.042 Uiso 1 1 calc R U
H42C H 0.433744 0.458728 0.650134 0.042 Uiso 1 1 calc R U

loop_
_atom_site_aniso_label
_atom_site_aniso_U_11
_atom_site_aniso_U_22
_atom_site_aniso_U_33
_atom_site_aniso_U_23
_atom_site_aniso_U_13
_atom_site_aniso_U_12
Ru1 0.01649(9) 0.01040(8) 0.01825(8) -0.00146(5) -0.00162(5) -0.00004(5)
O1 0.0189(7) 0.0158(7) 0.0267(7) -0.0049(5) 0.0007(6) 0.0022(5)
N1 0.0191(9) 0.0105(7) 0.0194(8) -0.0004(6) -0.0022(6) 0.0007(6)
N2 0.0210(9) 0.0101(7) 0.0203(8) -0.0002(6) -0.0024(7) -0.0006(6)
N3 0.0179(9) 0.0110(7) 0.0197(8) -0.0031(6) -0.0033(6) 0.0006(6)
N4 0.0172(9) 0.0131(7) 0.0213(8) -0.0009(6) -0.0029(6) -0.0006(6)
C1 0.0154(10) 0.0123(9) 0.0189(9) 0.0017(7) 0.0006(7) 0.0001(7)
C2 0.0255(11) 0.0115(9) 0.0228(9) -0.0032(7) -0.0022(8) -0.0013(8)
C3 0.0237(11) 0.0133(9) 0.0199(9) -0.0039(7) -0.0036(8) -0.0007(8)
C4 0.0218(10) 0.0117(9) 0.0171(8) -0.0005(7) -0.0023(7) 0.0029(7)
C5 0.0221(11) 0.0166(9) 0.0184(9) -0.0030(7) -0.0020(7) 0.0024(8)
C6 0.0208(11) 0.0207(10) 0.0227(9) 0.0006(8) -0.0022(8) 0.0044(8)
C7 0.0286(12) 0.0169(9) 0.0234(9) 0.0029(8) 0.0000(8) 0.0070(8)
C8 0.0287(12) 0.0148(9) 0.0226(9) 0.0013(7) 0.0020(8) 0.0005(8)
C9 0.0231(11) 0.0135(9) 0.0193(9) -0.0012(7) 0.0003(8) 0.0017(7)
C10 0.0213(11) 0.0208(10) 0.0240(10) -0.0003(8) -0.0038(8) -0.0007(8)
C11 0.0217(11) 0.0284(11) 0.0308(11) -0.0047(9) 0.0001(9) -0.0024(9)
C12 0.0262(12) 0.0278(11) 0.0328(12) -0.0085(9) -0.0042(9) -0.0029(9)
C13 0.0207(11) 0.0169(9) 0.0255(10) 0.0019(8) 0.0020(8) 0.0006(8)
C14 0.0216(11) 0.0217(10) 0.0308(11) 0.0014(8) 0.0008(9) -0.0025(8)
C15 0.0277(13) 0.0354(13) 0.0290(11) 0.0011(10) 0.0062(9) 0.0076(10)
C16 0.0230(11) 0.0098(8) 0.0236(9) 0.0010(7) -0.0060(8) -0.0021(7)
C17 0.0301(12) 0.0129(9) 0.0226(9) 0.0003(7) -0.0051(8) -0.0050(8)
C18 0.0401(14) 0.0197(10) 0.0253(10) 0.0059(8) -0.0067(9) -0.0069(9)
C19 0.0415(15) 0.0200(11) 0.0359(12) 0.0084(9) -0.0154(11) -0.0012(10)
C20 0.0280(12) 0.0176(10) 0.0431(13) 0.0033(9) -0.0101(10) 0.0035(9)
C21 0.0227(11) 0.0122(9) 0.0321(11) -0.0007(8) -0.0060(8) -0.0005(8)
C22 0.0304(12) 0.0181(10) 0.0249(10) 0.0013(8) 0.0039(9) -0.0028(9)
C23 0.0497(16) 0.0276(12) 0.0290(12) -0.0014(9) 0.0106(11) -0.0064(11)
C24 0.0278(13) 0.0352(13) 0.0324(12) -0.0022(10) 0.0038(10) -0.0021(10)
C25 0.0267(12) 0.0144(10) 0.0397(12) -0.0009(9) 0.0031(10) 0.0035(8)
C26 0.0259(13) 0.0228(11) 0.0583(16) -0.0057(11) 0.0053(11) 0.0020(9)
C27 0.0310(13) 0.0212(11) 0.0437(13) -0.0064(10) 0.0035(10) 0.0024(9)
C28 0.0177(10) 0.0115(8) 0.0212(9) 0.0016(7) -0.0026(7) -0.0033(7)
C29 0.0194(11) 0.0187(10) 0.0253(10) -0.0024(8) -0.0048(8) 0.0003(8)
C30 0.0219(12) 0.0386(14) 0.0331(12) -0.0084(10) -0.0009(9) -0.0098(10)
C31 0.0258(12) 0.0232(10) 0.0247(10) -0.0033(8) -0.0066(8) 0.0026(9)
C32 0.0350(14) 0.0230(11) 0.0323(12) -0.0025(9) -0.0103(10) 0.0095(10)
C33 0.0153(10) 0.0166(9) 0.0261(10) -0.0033(8) -0.0004(8) 0.0043(7)
C34 0.0193(10) 0.0175(9) 0.0258(10) -0.0036(8) 0.0033(8) 0.0013(8)
C35 0.0236(11) 0.0166(9) 0.0218(9) -0.0064(7) -0.0011(8) 0.0033(8)
C36 0.0232(11) 0.0116(9) 0.0288(10) -0.0062(7) -0.0007(8) 0.0013(8)
C37 0.0238(11) 0.0109(9) 0.0267(10) -0.0013(7) 0.0000(8) 0.0051(8)
C38 0.0210(11) 0.0264(11) 0.0318(11) -0.0055(9) -0.0043(9) 0.0020(9)
C39 0.0270(12) 0.0269(11) 0.0333(12) 0.0021(9) 0.0078(9) -0.0001(9)
C40 0.0288(13) 0.0323(12) 0.0241(10) -0.0063(9) -0.0011(9) 0.0066(10)
C41 0.0269(12) 0.0169(10) 0.0444(13) -0.0050(9) -0.0013(10) -0.0044(9)
C42 0.0360(13) 0.0186(10) 0.0304(11) 0.0025(8) 0.0032(9) 0.0079(9)

loop_
_atom_type_symbol
_atom_type_description
_atom_type_scat_dispersion_real
_atom_type_scat_dispersion_imag
_atom_type_scat_source
C C 0.0181 0.0091 'International Tables Vol C Tables 4.2.6.8 and 6.1.1.4'
H H 0.0000 0.0000 'International Tables Vol C Tables 4.2.6.8 and 6.1.1.4'
N N 0.0311 0.0180 'International Tables Vol C Tables 4.2.6.8 and 6.1.1.4'
O O 0.0492 0.0322 'International Tables Vol C Tables 4.2.6.8 and 6.1.1.4'
Ru Ru 0.0552 3.2960 'International Tables Vol C Tables 4.2.6.8 and 6.1.1.4'

loop_
_geom_angle_atom_site_label_1
_geom_angle_atom_site_label_2
_geom_angle_atom_site_label_3
_geom_angle
N4 Ru1 C34 139.03(8)
N4 Ru1 C36 119.08(8)
C34 Ru1 C36 65.82(8)
N4 Ru1 C37 146.54(8)
C34 Ru1 C37 65.63(8)
C36 Ru1 C37 39.84(8)
N4 Ru1 C35 116.18(7)
C34 Ru1 C35 39.50(8)
C36 Ru1 C35 38.79(8)
C37 Ru1 C35 65.80(8)
N4 Ru1 C33 174.62(7)
C34 Ru1 C33 39.00(8)
C36 Ru1 C33 65.67(8)
C37 Ru1 C33 38.72(8)
C35 Ru1 C33 65.54(8)
N4 Ru1 N3 63.86(6)
C34 Ru1 N3 131.69(7)
C36 Ru1 N3 153.23(8)
C37 Ru1 N3 121.73(7)
C35 Ru1 N3 167.63(8)
C33 Ru1 N3 113.27(7)
N4 Ru1 C28 30.99(6)
C34 Ru1 C28 151.72(7)
C36 Ru1 C28 139.82(8)
C37 Ru1 C28 139.57(7)
C35 Ru1 C28 147.02(7)
C33 Ru1 C28 146.67(7)
N3 Ru1 C28 33.52(6)
C1 N1 C3 109.64(16)
C1 N1 C4 128.37(16)
C3 N1 C4 121.30(16)
C1 N2 C2 110.09(16)
C1 N2 C16 127.92(17)
C2 N2 C16 121.52(16)
C1 N3 C28 115.88(17)
C1 N3 Ru1 153.60(15)
C28 N3 Ru1 89.13(11)
C28 N4 C29 119.02(18)
C28 N4 Ru1 97.53(13)
C29 N4 Ru1 140.59(13)
N3 C1 N2 126.78(18)
N3 C1 N1 128.21(18)
N2 C1 N1 104.96(16)
C3 C2 N2 107.64(17)
C2 C3 N1 107.62(17)
C9 C4 C5 122.84(18)
C9 C4 N1 119.03(19)
C5 C4 N1 117.75(18)
C6 C5 C4 117.0(2)
C6 C5 C10 119.3(2)
C4 C5 C10 123.66(18)
C7 C6 C5 121.3(2)
C8 C7 C6 120.22(19)
C7 C8 C9 121.4(2)
C8 C9 C4 117.2(2)
C8 C9 C13 119.29(19)
C4 C9 C13 123.45(18)
C5 C10 C11 113.13(18)
C5 C10 C12 110.49(18)
C11 C10 C12 107.42(18)
C9 C13 C14 111.65(18)
C9 C13 C15 110.41(18)
C14 C13 C15 110.89(19)
C21 C16 C17 123.23(19)
C21 C16 N2 118.03(19)
C17 C16 N2 118.48(19)
C18 C17 C16 116.7(2)
C18 C17 C22 121.1(2)
C16 C17 C22 122.15(19)
C19 C18 C17 121.2(2)
C20 C19 C18 120.5(2)
C19 C20 C21 121.1(2)
C16 C21 C20 117.3(2)
C16 C21 C25 123.02(19)
C20 C21 C25 119.7(2)
C17 C22 C23 113.3(2)
C17 C22 C24 111.55(19)
C23 C22 C24 108.5(2)
C21 C25 C26 111.6(2)
C21 C25 C27 111.58(19)
C26 C25 C27 109.7(2)
O1 C28 N4 129.94(19)
O1 C28 N3 122.42(18)
N4 C28 N3 107.43(17)
O1 C28 Ru1 165.43(15)
N4 C28 Ru1 51.48(10)
N3 C28 Ru1 57.35(10)
N4 C29 C31 107.69(18)
N4 C29 C30 110.87(18)
C31 C29 C30 108.87(18)
N4 C29 C32 109.91(18)
C31 C29 C32 109.05(18)
C30 C29 C32 110.4(2)
C37 C33 C34 107.73(18)
C37 C33 C38 126.3(2)
C34 C33 C38 125.9(2)
C37 C33 Ru1 69.68(12)
C34 C33 Ru1 68.80(12)
C38 C33 Ru1 125.72(15)
C33 C34 C35 108.65(19)
C33 C34 C39 126.2(2)
C35 C34 C39 124.9(2)
C33 C34 Ru1 72.20(12)
C35 C34 Ru1 71.27(12)
C39 C34 Ru1 126.81(15)
C36 C35 C34 107.57(18)
C36 C35 C40 127.5(2)
C34 C35 C40 124.5(2)
C36 C35 Ru1 70.02(11)
C34 C35 Ru1 69.22(11)
C40 C35 Ru1 132.00(15)
C35 C36 C37 108.08(19)
C35 C36 C41 127.3(2)
C37 C36 C41 124.5(2)
C35 C36 Ru1 71.19(11)
C37 C36 Ru1 70.36(11)
C41 C36 Ru1 127.41(16)
C33 C37 C36 107.86(18)
C33 C37 C42 126.9(2)
C36 C37 C42 125.1(2)
C33 C37 Ru1 71.60(11)
C36 C37 Ru1 69.80(11)
C42 C37 Ru1 128.04(15)

loop_
_geom_bond_atom_site_label_1
_geom_bond_atom_site_label_2
_geom_bond_distance
Ru1 N4 2.0480(17)
Ru1 C34 2.122(2)
Ru1 C36 2.1338(19)
Ru1 C37 2.141(2)
Ru1 C35 2.149(2)
Ru1 C33 2.167(2)
Ru1 N3 2.1852(16)
Ru1 C28 2.595(2)
O1 C28 1.237(3)
N1 C1 1.378(2)
N1 C3 1.395(2)
N1 C4 1.440(2)
N2 C1 1.374(2)
N2 C2 1.388(3)
N2 C16 1.443(2)
N3 C1 1.316(3)
N3 C28 1.433(3)
N4 C28 1.348(3)
N4 C29 1.470(3)
C2 C3 1.340(3)
C4 C9 1.402(3)
C4 C5 1.412(3)
C5 C6 1.398(3)
C5 C10 1.523(3)
C6 C7 1.386(3)
C7 C8 1.382(3)
C8 C9 1.399(3)
C9 C13 1.520(3)
C10 C11 1.530(3)
C10 C12 1.538(3)
C13 C14 1.533(3)
C13 C15 1.540(3)
C16 C21 1.400(3)
C16 C17 1.407(3)
C17 C18 1.403(3)
C17 C22 1.522(3)
C18 C19 1.386(4)
C19 C20 1.380(4)
C20 C21 1.400(3)
C21 C25 1.522(3)
C22 C23 1.535(3)
C22 C24 1.539(3)
C25 C26 1.536(3)
C25 C27 1.538(3)
C29 C31 1.521(3)
C29 C30 1.533(3)
C29 C32 1.540(3)
C33 C37 1.428(3)
C33 C34 1.432(3)
C33 C38 1.491(3)
C34 C35 1.444(3)
C34 C39 1.495(3)
C35 C36 1.422(3)
C35 C40 1.501(3)
C36 C37 1.457(3)
C36 C41 1.493(3)
C37 C42 1.488(3)

loop_
_geom_torsion_atom_site_label_1
_geom_torsion_atom_site_label_2
_geom_torsion_atom_site_label_3
_geom_torsion_atom_site_label_4
_geom_torsion
C28 N3 C1 N2 -38.5(3)
Ru1 N3 C1 N2 121.4(3)
C28 N3 C1 N1 138.7(2)
Ru1 N3 C1 N1 -61.4(4)
C2 N2 C1 N3 175.4(2)
C16 N2 C1 N3 -12.5(4)
C2 N2 C1 N1 -2.3(2)
C16 N2 C1 N1 169.8(2)
C3 N1 C1 N3 -175.4(2)
C4 N1 C1 N3 -5.0(4)
C3 N1 C1 N2 2.3(2)
C4 N1 C1 N2 172.68(19)
C1 N2 C2 C3 1.6(3)
C16 N2 C2 C3 -171.1(2)
N2 C2 C3 N1 -0.1(3)
C1 N1 C3 C2 -1.4(2)
C4 N1 C3 C2 -172.59(19)
C1 N1 C4 C9 -60.3(3)
C3 N1 C4 C9 109.1(2)
C1 N1 C4 C5 126.6(2)
C3 N1 C4 C5 -64.0(3)
C9 C4 C5 C6 1.8(3)
N1 C4 C5 C6 174.67(17)
C9 C4 C5 C10 -175.41(19)
N1 C4 C5 C10 -2.6(3)
C4 C5 C6 C7 1.1(3)
C10 C5 C6 C7 178.43(19)
C5 C6 C7 C8 -1.9(3)
C6 C7 C8 C9 -0.1(3)
C7 C8 C9 C4 2.8(3)
C7 C8 C9 C13 -173.53(19)
C5 C4 C9 C8 -3.7(3)
N1 C4 C9 C8 -176.47(17)
C5 C4 C9 C13 172.45(18)
N1 C4 C9 C13 -0.3(3)
C6 C5 C10 C11 47.4(3)
C4 C5 C10 C11 -135.4(2)
C6 C5 C10 C12 -73.1(2)
C4 C5 C10 C12 104.1(2)
C8 C9 C13 C14 -64.5(2)
C4 C9 C13 C14 119.4(2)
C8 C9 C13 C15 59.3(3)
C4 C9 C13 C15 -116.8(2)
C1 N2 C16 C21 120.0(2)
C2 N2 C16 C21 -68.7(3)
C1 N2 C16 C17 -65.6(3)
C2 N2 C16 C17 105.7(2)
C21 C16 C17 C18 -0.2(3)
N2 C16 C17 C18 -174.28(18)
C21 C16 C17 C22 177.22(19)
N2 C16 C17 C22 3.1(3)
C16 C17 C18 C19 2.3(3)
C22 C17 C18 C19 -175.2(2)
C17 C18 C19 C20 -2.3(4)
C18 C19 C20 C21 0.2(4)
C17 C16 C21 C20 -1.8(3)
N2 C16 C21 C20 172.33(18)
C17 C16 C21 C25 178.64(19)
N2 C16 C21 C25 -7.2(3)
C19 C20 C21 C16 1.8(3)
C19 C20 C21 C25 -178.6(2)
C18 C17 C22 C23 -18.1(3)
C16 C17 C22 C23 164.6(2)
C18 C17 C22 C24 104.7(2)
C16 C17 C22 C24 -72.6(3)
C16 C21 C25 C26 -129.5(2)
C20 C21 C25 C26 50.9(3)
C16 C21 C25 C27 107.3(2)
C20 C21 C25 C27 -72.2(3)
C29 N4 C28 O1 3.5(3)
Ru1 N4 C28 O1 -161.2(2)
C29 N4 C28 N3 178.19(16)
Ru1 N4 C28 N3 13.47(16)
C29 N4 C28 Ru1 164.7(2)
C1 N3 C28 O1 -26.1(3)
Ru1 N3 C28 O1 162.70(18)
C1 N3 C28 N4 158.73(17)
Ru1 N3 C28 N4 -12.51(15)
C1 N3 C28 Ru1 171.24(19)
C28 N4 C29 C31 179.68(18)
Ru1 N4 C29 C31 -24.6(3)
C28 N4 C29 C30 -61.3(2)
Ru1 N4 C29 C30 94.4(2)
C28 N4 C29 C32 61.0(2)
Ru1 N4 C29 C32 -143.31(19)
C37 C33 C34 C35 -3.3(2)
C38 C33 C34 C35 178.2(2)
Ru1 C33 C34 C35 -62.34(14)
C37 C33 C34 C39 -178.0(2)
C38 C33 C34 C39 3.5(3)
Ru1 C33 C34 C39 123.0(2)
C37 C33 C34 Ru1 58.99(14)
C38 C33 C34 Ru1 -119.5(2)
C33 C34 C35 C36 3.2(2)
C39 C34 C35 C36 177.9(2)
Ru1 C34 C35 C36 -59.77(14)
C33 C34 C35 C40 -169.7(2)
C39 C34 C35 C40 5.1(3)
Ru1 C34 C35 C40 127.4(2)
C33 C34 C35 Ru1 62.93(14)
C39 C34 C35 Ru1 -122.3(2)
C34 C35 C36 C37 -1.7(2)
C40 C35 C36 C37 170.8(2)
Ru1 C35 C36 C37 -61.01(14)
C34 C35 C36 C41 -177.5(2)
C40 C35 C36 C41 -5.0(4)
Ru1 C35 C36 C41 123.2(2)
C34 C35 C36 Ru1 59.27(14)
C40 C35 C36 Ru1 -128.2(2)
C34 C33 C37 C36 2.2(2)
C38 C33 C37 C36 -179.3(2)
Ru1 C33 C37 C36 60.69(14)
C34 C33 C37 C42 177.3(2)
C38 C33 C37 C42 -4.2(3)
Ru1 C33 C37 C42 -124.2(2)
C34 C33 C37 Ru1 -58.45(14)
C38 C33 C37 Ru1 120.0(2)
C35 C36 C37 C33 -0.3(2)
C41 C36 C37 C33 175.6(2)
Ru1 C36 C37 C33 -61.84(14)
C35 C36 C37 C42 -175.5(2)
C41 C36 C37 C42 0.4(3)
Ru1 C36 C37 C42 123.0(2)
C35 C36 C37 Ru1 61.54(14)
C41 C36 C37 Ru1 -122.5(2)
